data_7214364
loop_
_publ_author_name
'Chan, H. C. Stephen'
'Woollam, Grahame R.'
'Wagner, Trixie'
'Schmidt, Martin U.'
'Lewis, Richard A.'

_publ_section_title
;
 Can picolinamide be a promising cocrystal former?
;
_journal_issue 21
_journal_name_full CrystEngComm
_journal_page_first 4365
_journal_paper_doi 10.1039/c4ce00265b
_journal_volume 16
_journal_year 2014
_chemical_absolute_configuration ad
_chemical_formula_sum 'C14 H14 N2 O4'
_chemical_formula_weight 274.27
_chemical_name_common '1:1 pico:man'
_chemical_name_systematic
; 
 ? 
;
_space_group_IT_number 4
_symmetry_cell_setting monoclinic
_symmetry_space_group_name_Hall 'P 2yb'
_symmetry_space_group_name_H-M 'P 1 21 1'
_atom_sites_solution_hydrogens geom
_atom_sites_solution_primary direct
_atom_sites_solution_secondary difmap
_audit_creation_method SHELXL-97
_cell_angle_alpha 90.00
_cell_angle_beta 90.699(13)
_cell_angle_gamma 90.00
_cell_formula_units_Z 4
_cell_length_a 5.390(2)
_cell_length_b 9.897(3)
_cell_length_c 24.214(6)
_cell_measurement_reflns_used 9876
_cell_measurement_temperature 100(2)
_cell_measurement_theta_max 68.09
_cell_measurement_theta_min 3.65
_cell_volume 1291.6(7)
_computing_cell_refinement 'Saint V7.36A (Bruker AXS, 2006)'
_computing_data_collection 'SMART V5.632 (Bruker AXS, 2003)'
_computing_data_reduction 'Saint V7.36A (Bruker AXS, 2006)'
_computing_molecular_graphics 'PLATON (Spek, 2003)'
_computing_structure_refinement 'SHELXL-97 (Sheldrick, 1997)'
_computing_structure_solution 'SHELXS-97 (Sheldrick, 1997)'
_diffrn_ambient_temperature 100(2)
_diffrn_measured_fraction_theta_full 0.996
_diffrn_measured_fraction_theta_max 0.996
_diffrn_measurement_device_type 'three-circle goniometer'
_diffrn_measurement_method \w-scans
_diffrn_radiation_monochromator 'multilayer mirrors'
_diffrn_radiation_source microsource
_diffrn_radiation_type CuK\a
_diffrn_radiation_wavelength 1.54178
_diffrn_reflns_av_R_equivalents 0.0422
_diffrn_reflns_av_sigmaI/netI 0.0210
_diffrn_reflns_limit_h_max 6
_diffrn_reflns_limit_h_min -6
_diffrn_reflns_limit_k_max 11
_diffrn_reflns_limit_k_min -11
_diffrn_reflns_limit_l_max 28
_diffrn_reflns_limit_l_min -28
_diffrn_reflns_number 45411
_diffrn_reflns_theta_full 66.57
_diffrn_reflns_theta_max 66.57
_diffrn_reflns_theta_min 1.82
_exptl_absorpt_coefficient_mu 0.876
_exptl_absorpt_correction_T_max 0.9742
_exptl_absorpt_correction_T_min 0.8107
_exptl_absorpt_correction_type multi-scan
_exptl_absorpt_process_details 'SADABS (Sheldrick, 2010)'
_exptl_crystal_colour colourless
_exptl_crystal_density_diffrn 1.410
_exptl_crystal_density_method 'not measured'
_exptl_crystal_description plate
_exptl_crystal_F_000 576
_exptl_crystal_size_max 0.25
_exptl_crystal_size_mid 0.10
_exptl_crystal_size_min 0.03
_refine_diff_density_max 0.159
_refine_diff_density_min -0.189
_refine_diff_density_rms 0.038
_refine_ls_abs_structure_details 'Flack H D (1983), Acta Cryst. A39, 876-881'
_refine_ls_abs_structure_Flack 0.07(12)
_refine_ls_extinction_method none
_refine_ls_goodness_of_fit_ref 1.066
_refine_ls_hydrogen_treatment riding
_refine_ls_matrix_type full
_refine_ls_number_parameters 365
_refine_ls_number_reflns 4517
_refine_ls_number_restraints 1
_refine_ls_restrained_S_all 1.066
_refine_ls_R_factor_all 0.0287
_refine_ls_R_factor_gt 0.0271
_refine_ls_shift/su_max 0.008
_refine_ls_shift/su_mean 0.003
_refine_ls_structure_factor_coef Fsqd
_refine_ls_weighting_details 'calc w=1/[\s^2^(Fo^2^)+(0.0384P)^2^+0.2696P] where P=(Fo^2^+2Fc^2^)/3'
_refine_ls_weighting_scheme calc
_refine_ls_wR_factor_gt 0.0695
_refine_ls_wR_factor_ref 0.0708
_reflns_number_gt 4365
_reflns_number_total 4517
_reflns_threshold_expression >2sigma(I)
_cod_data_source_file c4ce00265b2.cif
_cod_data_source_block STC28b
_cod_depositor_comments 'Adding full bibliography for 7214357--7214365.cif.'
_cod_original_sg_symbol_H-M P21
_cod_database_code 7214364
_chemical_source_common EE/isohex

loop_
_symmetry_equiv_pos_as_xyz
'x, y, z'
'-x, y+1/2, -z'

loop_
_atom_site_label
_atom_site_type_symbol
_atom_site_fract_x
_atom_site_fract_y
_atom_site_fract_z
_atom_site_U_iso_or_equiv
_atom_site_adp_type
_atom_site_occupancy
_atom_site_symmetry_multiplicity
_atom_site_calc_flag
_atom_site_refinement_flags
N1 N 0.0926(2) 1.04180(14) 0.15109(5) 0.0202(3) Uani 1 1 d .
C2 C -0.0952(3) 1.06547(16) 0.11588(6) 0.0216(3) Uani 1 1 d .
H2 H -0.1111 1.1534 0.1005 0.026 Uiso 1 1 calc R
C3 C -0.2684(3) 0.96817(17) 0.10065(6) 0.0220(3) Uani 1 1 d .
H3 H -0.3977 0.9888 0.0750 0.026 Uiso 1 1 calc R
C4 C -0.2490(3) 0.84029(17) 0.12360(6) 0.0217(3) Uani 1 1 d .
H4 H -0.3653 0.7718 0.1141 0.026 Uiso 1 1 calc R
C5 C -0.0563(3) 0.81403(16) 0.16073(6) 0.0200(3) Uani 1 1 d .
H5 H -0.0385 0.7276 0.1773 0.024 Uiso 1 1 calc R
C6 C 0.1086(3) 0.91692(16) 0.17285(6) 0.0176(3) Uani 1 1 d .
C7 C 0.3209(3) 0.89498(16) 0.21280(6) 0.0174(3) Uani 1 1 d .
O8 O 0.3665(2) 0.77879(11) 0.23140(4) 0.0212(2) Uani 1 1 d .
N9 N 0.4492(2) 1.00287(14) 0.22664(5) 0.0202(3) Uani 1 1 d .
H9A H 0.5746 0.9960 0.2501 0.024 Uiso 1 1 calc R
H9B H 0.4098 1.0820 0.2124 0.024 Uiso 1 1 calc R
C10 C 1.1654(3) 0.59988(16) 0.42745(6) 0.0212(3) Uani 1 1 d .
H10 H 1.3156 0.5766 0.4097 0.025 Uiso 1 1 calc R
C11 C 1.1003(3) 0.53405(17) 0.47590(7) 0.0268(4) Uani 1 1 d .
H11 H 1.2054 0.4660 0.4909 0.032 Uiso 1 1 calc R
C12 C 0.8823(3) 0.56783(18) 0.50216(6) 0.0284(4) Uani 1 1 d .
H12 H 0.8361 0.5224 0.5350 0.034 Uiso 1 1 calc R
C13 C 0.7318(3) 0.66856(19) 0.48010(6) 0.0267(4) Uani 1 1 d .
H13 H 0.5836 0.6933 0.4984 0.032 Uiso 1 1 calc R
C14 C 0.7964(3) 0.73342(17) 0.43147(6) 0.0218(3) Uani 1 1 d .
H14 H 0.6914 0.8016 0.4164 0.026 Uiso 1 1 calc R
C15 C 1.0139(3) 0.69903(14) 0.40475(6) 0.0178(3) Uani 1 1 d .
C16 C 1.0988(3) 0.76957(16) 0.35275(6) 0.0188(3) Uani 1 1 d .
H16 H 1.2014 0.7041 0.3314 0.023 Uiso 1 1 calc R
O17 O 1.2537(2) 0.87962(12) 0.36807(5) 0.0283(3) Uani 1 1 d .
H17 H 1.2024 0.9504 0.3525 0.042 Uiso 1 1 calc R
C18 C 0.8864(3) 0.81668(16) 0.31516(6) 0.0184(3) Uani 1 1 d .
O19 O 0.8693(2) 0.93414(11) 0.30041(4) 0.0212(2) Uani 1 1 d .
O20 O 0.7361(2) 0.71921(11) 0.29988(5) 0.0215(2) Uani 1 1 d .
H20 H 0.6274 0.7501 0.2782 0.032 Uiso 1 1 calc R
N21 N 1.3720(2) 1.17126(14) 0.34619(5) 0.0207(3) Uani 1 1 d .
C22 C 1.5555(3) 1.15338(16) 0.38304(6) 0.0222(3) Uani 1 1 d .
H22 H 1.5723 1.0672 0.4000 0.027 Uiso 1 1 calc R
C23 C 1.7228(3) 1.25385(17) 0.39796(7) 0.0244(4) Uani 1 1 d .
H23 H 1.8490 1.2370 0.4248 0.029 Uiso 1 1 calc R
C24 C 1.7023(3) 1.37894(18) 0.37299(7) 0.0239(4) Uani 1 1 d .
H24 H 1.8149 1.4495 0.3822 0.029 Uiso 1 1 calc R
C25 C 1.5148(3) 1.39984(17) 0.33430(6) 0.0222(3) Uani 1 1 d .
H25 H 1.4972 1.4845 0.3162 0.027 Uiso 1 1 calc R
C26 C 1.3537(3) 1.29429(16) 0.32270(6) 0.0182(3) Uani 1 1 d .
C27 C 1.1449(3) 1.31567(16) 0.28216(6) 0.0196(3) Uani 1 1 d .
O28 O 1.1116(2) 1.43060(11) 0.26188(5) 0.0255(3) Uani 1 1 d .
N29 N 1.0056(2) 1.21051(13) 0.27043(5) 0.0213(3) Uani 1 1 d .
H29A H 0.8802 1.2186 0.2471 0.026 Uiso 1 1 calc R
H29B H 1.0376 1.1319 0.2860 0.026 Uiso 1 1 calc R
C30 C 0.7484(3) 1.46554(17) 0.06786(7) 0.0241(4) Uani 1 1 d .
H30 H 0.8134 1.5387 0.0889 0.029 Uiso 1 1 calc R
C31 C 0.8658(3) 1.42587(18) 0.01980(7) 0.0277(4) Uani 1 1 d .
H31 H 1.0095 1.4726 0.0078 0.033 Uiso 1 1 calc R
C32 C 0.7735(3) 1.31801(19) -0.01080(7) 0.0290(4) Uani 1 1 d .
H32 H 0.8536 1.2909 -0.0437 0.035 Uiso 1 1 calc R
C33 C 0.5648(3) 1.25021(17) 0.00677(7) 0.0283(4) Uani 1 1 d .
H33 H 0.5022 1.1759 -0.0140 0.034 Uiso 1 1 calc R
C34 C 0.4459(3) 1.29031(17) 0.05473(6) 0.0240(3) Uani 1 1 d .
H34 H 0.3024 1.2433 0.0666 0.029 Uiso 1 1 calc R
C35 C 0.5359(3) 1.39868(16) 0.08532(6) 0.0202(3) Uani 1 1 d .
C36 C 0.4138(3) 1.44085(16) 0.13899(6) 0.0211(3) Uani 1 1 d .
H36 H 0.2542 1.3905 0.1430 0.025 Uiso 1 1 calc R
O37 O 0.3636(2) 1.58122(11) 0.13729(4) 0.0247(2) Uani 1 1 d .
H37 H 0.3749 1.6134 0.1693 0.037 Uiso 1 1 calc R
C38 C 0.5914(3) 1.39950(16) 0.18531(6) 0.0194(3) Uani 1 1 d .
O39 O 0.5999(2) 1.28216(11) 0.20095(4) 0.0233(2) Uani 1 1 d .
O40 O 0.7345(2) 1.49733(11) 0.20313(5) 0.0247(3) Uani 1 1 d .
H40 H 0.8439 1.4657 0.2245 0.037 Uiso 1 1 calc R

loop_
_atom_site_aniso_label
_atom_site_aniso_U_11
_atom_site_aniso_U_22
_atom_site_aniso_U_33
_atom_site_aniso_U_23
_atom_site_aniso_U_13
_atom_site_aniso_U_12
N1 0.0214(7) 0.0198(7) 0.0194(7) 0.0009(5) 0.0003(5) 0.0000(5)
C2 0.0234(8) 0.0202(8) 0.0213(8) 0.0022(7) 0.0005(6) 0.0018(6)
C3 0.0193(8) 0.0268(9) 0.0198(8) -0.0010(6) -0.0013(6) 0.0017(6)
C4 0.0200(8) 0.0226(8) 0.0226(8) -0.0054(6) 0.0029(6) -0.0031(6)
C5 0.0225(8) 0.0176(8) 0.0198(7) -0.0002(6) 0.0033(6) -0.0008(6)
C6 0.0198(7) 0.0180(8) 0.0150(7) -0.0016(6) 0.0031(6) 0.0007(6)
C7 0.0197(7) 0.0166(8) 0.0159(7) -0.0005(6) 0.0041(6) 0.0006(6)
O8 0.0242(6) 0.0178(6) 0.0215(5) 0.0033(5) -0.0016(4) -0.0005(4)
N9 0.0226(7) 0.0167(7) 0.0212(7) 0.0007(5) -0.0039(5) 0.0009(5)
C10 0.0196(8) 0.0206(8) 0.0234(8) -0.0015(6) -0.0032(6) -0.0002(6)
C11 0.0328(9) 0.0239(8) 0.0234(8) 0.0051(7) -0.0105(7) -0.0025(7)
C12 0.0338(10) 0.0342(10) 0.0171(7) 0.0050(7) -0.0041(6) -0.0126(7)
C13 0.0259(9) 0.0352(9) 0.0190(7) -0.0028(7) 0.0006(6) -0.0078(7)
C14 0.0204(8) 0.0237(8) 0.0215(8) -0.0020(6) 0.0000(6) 0.0002(6)
C15 0.0191(7) 0.0165(8) 0.0178(7) -0.0020(6) -0.0034(6) -0.0037(6)
C16 0.0165(8) 0.0181(8) 0.0219(8) 0.0021(6) 0.0008(6) -0.0020(6)
O17 0.0255(6) 0.0229(6) 0.0361(6) 0.0112(5) -0.0118(5) -0.0098(5)
C18 0.0206(8) 0.0194(8) 0.0153(7) 0.0006(6) 0.0017(6) -0.0010(6)
O19 0.0238(6) 0.0163(6) 0.0234(6) 0.0029(5) -0.0023(4) -0.0015(4)
O20 0.0238(6) 0.0177(6) 0.0228(6) 0.0030(4) -0.0064(4) -0.0041(4)
N21 0.0248(7) 0.0187(7) 0.0186(6) 0.0002(5) 0.0016(5) -0.0009(5)
C22 0.0255(8) 0.0203(8) 0.0207(8) 0.0017(7) 0.0005(6) 0.0014(6)
C23 0.0246(9) 0.0287(10) 0.0200(8) -0.0018(7) -0.0018(6) 0.0006(7)
C24 0.0235(9) 0.0225(8) 0.0257(8) -0.0052(7) 0.0002(7) -0.0042(6)
C25 0.0275(8) 0.0168(8) 0.0223(8) -0.0017(6) 0.0030(6) 0.0002(6)
C26 0.0205(7) 0.0170(8) 0.0172(7) -0.0022(6) 0.0038(6) 0.0011(6)
C27 0.0212(8) 0.0176(8) 0.0201(7) 0.0002(6) 0.0026(6) 0.0024(6)
O28 0.0256(6) 0.0188(6) 0.0320(6) 0.0056(5) -0.0045(5) -0.0016(5)
N29 0.0227(7) 0.0173(7) 0.0238(7) 0.0003(5) -0.0047(5) -0.0009(5)
C30 0.0267(8) 0.0212(8) 0.0243(8) 0.0021(6) -0.0018(6) 0.0000(6)
C31 0.0241(8) 0.0322(9) 0.0267(8) 0.0057(7) 0.0012(6) 0.0029(7)
C32 0.0327(9) 0.0369(10) 0.0173(8) 0.0007(7) 0.0004(6) 0.0100(7)
C33 0.0338(10) 0.0284(9) 0.0226(8) -0.0032(7) -0.0084(7) 0.0029(7)
C34 0.0229(8) 0.0244(8) 0.0247(8) 0.0025(7) -0.0040(6) -0.0002(6)
C35 0.0201(8) 0.0189(8) 0.0216(8) 0.0033(6) -0.0035(6) 0.0033(6)
C36 0.0202(8) 0.0202(8) 0.0228(8) 0.0005(6) 0.0008(6) -0.0004(6)
O37 0.0300(6) 0.0205(6) 0.0237(6) -0.0014(4) -0.0019(5) 0.0051(5)
C38 0.0197(8) 0.0189(8) 0.0198(7) -0.0008(6) 0.0039(6) -0.0005(6)
O39 0.0269(6) 0.0194(6) 0.0237(6) 0.0035(5) -0.0027(4) -0.0023(5)
O40 0.0275(6) 0.0202(6) 0.0263(6) 0.0017(5) -0.0072(5) -0.0022(5)

loop_
_atom_type_symbol
_atom_type_description
_atom_type_scat_dispersion_real
_atom_type_scat_dispersion_imag
_atom_type_scat_source
C C 0.0181 0.0091 'International Tables Vol C Tables 4.2.6.8 and 6.1.1.4'
H H 0.0000 0.0000 'International Tables Vol C Tables 4.2.6.8 and 6.1.1.4'
N N 0.0311 0.0180 'International Tables Vol C Tables 4.2.6.8 and 6.1.1.4'
O O 0.0492 0.0322 'International Tables Vol C Tables 4.2.6.8 and 6.1.1.4'

loop_
_geom_angle_atom_site_label_1
_geom_angle_atom_site_label_2
_geom_angle_atom_site_label_3
_geom_angle
C2 N1 C6 117.07(13)
N1 C2 C3 123.35(15)
N1 C2 H2 118.3
C3 C2 H2 118.3
C4 C3 C2 118.68(14)
C4 C3 H3 120.7
C2 C3 H3 120.7
C3 C4 C5 118.85(15)
C3 C4 H4 120.6
C5 C4 H4 120.6
C6 C5 C4 118.26(15)
C6 C5 H5 120.9
C4 C5 H5 120.9
N1 C6 C5 123.78(14)
N1 C6 C7 115.38(13)
C5 C6 C7 120.83(14)
O8 C7 N9 123.50(14)
O8 C7 C6 120.37(13)
N9 C7 C6 116.13(13)
C7 N9 H9A 120.0
C7 N9 H9B 120.0
H9A N9 H9B 120.0
C15 C10 C11 120.86(15)
C15 C10 H10 119.6
C11 C10 H10 119.6
C12 C11 C10 119.92(15)
C12 C11 H11 120.0
C10 C11 H11 120.0
C11 C12 C13 119.49(15)
C11 C12 H12 120.3
C13 C12 H12 120.3
C12 C13 C14 120.43(16)
C12 C13 H13 119.8
C14 C13 H13 119.8
C15 C14 C13 120.25(16)
C15 C14 H14 119.9
C13 C14 H14 119.9
C10 C15 C14 119.04(14)
C10 C15 C16 118.27(14)
C14 C15 C16 122.64(14)
O17 C16 C15 108.61(12)
O17 C16 C18 110.85(12)
C15 C16 C18 113.86(12)
O17 C16 H16 107.8
C15 C16 H16 107.8
C18 C16 H16 107.8
C16 O17 H17 109.5
O19 C18 O20 125.10(14)
O19 C18 C16 121.29(13)
O20 C18 C16 113.58(13)
C18 O20 H20 109.5
C22 N21 C26 116.86(14)
N21 C22 C23 123.55(15)
N21 C22 H22 118.2
C23 C22 H22 118.2
C24 C23 C22 118.67(15)
C24 C23 H23 120.7
C22 C23 H23 120.7
C23 C24 C25 118.94(15)
C23 C24 H24 120.5
C25 C24 H24 120.5
C26 C25 C24 118.35(15)
C26 C25 H25 120.8
C24 C25 H25 120.8
N21 C26 C25 123.61(14)
N21 C26 C27 117.03(14)
C25 C26 C27 119.35(14)
O28 C27 N29 123.88(14)
O28 C27 C26 119.21(14)
N29 C27 C26 116.91(14)
C27 N29 H29A 120.0
C27 N29 H29B 120.0
H29A N29 H29B 120.0
C31 C30 C35 120.33(16)
C31 C30 H30 119.8
C35 C30 H30 119.8
C30 C31 C32 120.07(16)
C30 C31 H31 120.0
C32 C31 H31 120.0
C33 C32 C31 119.80(15)
C33 C32 H32 120.1
C31 C32 H32 120.1
C32 C33 C34 120.24(16)
C32 C33 H33 119.9
C34 C33 H33 119.9
C35 C34 C33 120.31(16)
C35 C34 H34 119.8
C33 C34 H34 119.8
C34 C35 C30 119.24(15)
C34 C35 C36 121.05(14)
C30 C35 C36 119.64(14)
O37 C36 C38 113.81(13)
O37 C36 C35 109.18(13)
C38 C36 C35 106.31(12)
O37 C36 H36 109.1
C38 C36 H36 109.1
C35 C36 H36 109.1
C36 O37 H37 109.5
O39 C38 O40 125.56(14)
O39 C38 C36 120.31(14)
O40 C38 C36 114.03(14)
C38 O40 H40 109.5

loop_
_geom_bond_atom_site_label_1
_geom_bond_atom_site_label_2
_geom_bond_distance
N1 C2 1.336(2)
N1 C6 1.346(2)
C2 C3 1.388(2)
C2 H2 0.9500
C3 C4 1.386(2)
C3 H3 0.9500
C4 C5 1.390(2)
C4 H4 0.9500
C5 C6 1.381(2)
C5 H5 0.9500
C6 C7 1.505(2)
C7 O8 1.2581(19)
C7 N9 1.313(2)
N9 H9A 0.8800
N9 H9B 0.8800
C10 C15 1.386(2)
C10 C11 1.391(2)
C10 H10 0.9500
C11 C12 1.384(3)
C11 H11 0.9500
C12 C13 1.388(3)
C12 H12 0.9500
C13 C14 1.389(2)
C13 H13 0.9500
C14 C15 1.388(2)
C14 H14 0.9500
C15 C16 1.515(2)
C16 O17 1.4190(19)
C16 C18 1.527(2)
C16 H16 1.0000
O17 H17 0.8400
C18 O19 1.2193(19)
C18 O20 1.3102(19)
O20 H20 0.8400
N21 C22 1.335(2)
N21 C26 1.347(2)
C22 C23 1.387(2)
C22 H22 0.9500
C23 C24 1.382(2)
C23 H23 0.9500
C24 C25 1.385(2)
C24 H24 0.9500
C25 C26 1.385(2)
C25 H25 0.9500
C26 C27 1.500(2)
C27 O28 1.251(2)
C27 N29 1.312(2)
N29 H29A 0.8800
N29 H29B 0.8800
C30 C31 1.388(2)
C30 C35 1.393(2)
C30 H30 0.9500
C31 C32 1.388(3)
C31 H31 0.9500
C32 C33 1.382(3)
C32 H32 0.9500
C33 C34 1.391(2)
C33 H33 0.9500
C34 C35 1.388(2)
C34 H34 0.9500
C35 C36 1.522(2)
C36 O37 1.416(2)
C36 C38 1.522(2)
C36 H36 1.0000
O37 H37 0.8400
C38 O39 1.222(2)
C38 O40 1.3078(19)
O40 H40 0.8400

loop_
_geom_hbond_atom_site_label_D
_geom_hbond_atom_site_label_H
_geom_hbond_atom_site_label_A
_geom_hbond_distance_DH
_geom_hbond_distance_HA
_geom_hbond_distance_DA
_geom_hbond_angle_DHA
_geom_hbond_site_symmetry_A
N9 H9A O19 0.88 2.08 2.9465(18) 167.0 .
N9 H9B O39 0.88 2.25 2.9495(19) 136.4 .
O17 H17 O19 0.84 2.19 2.6803(16) 117.4 .
O17 H17 N21 0.84 2.38 3.004(2) 132.2 .
O20 H20 O8 0.84 1.82 2.6431(16) 167.3 .
N29 H29A O39 0.88 1.97 2.8330(19) 166.1 .
N29 H29B O19 0.88 2.19 2.9259(19) 141.2 .
O37 H37 O8 0.84 2.22 3.0026(16) 154.4 1_565
O40 H40 O28 0.84 1.73 2.5536(16) 166.4 .

loop_
_geom_torsion_atom_site_label_1
_geom_torsion_atom_site_label_2
_geom_torsion_atom_site_label_3
_geom_torsion_atom_site_label_4
_geom_torsion
C6 N1 C2 C3 -0.9(2)
N1 C2 C3 C4 1.0(2)
C2 C3 C4 C5 -0.3(2)
C3 C4 C5 C6 -0.4(2)
C2 N1 C6 C5 0.1(2)
C2 N1 C6 C7 -179.30(13)
C4 C5 C6 N1 0.5(2)
C4 C5 C6 C7 179.89(13)
N1 C6 C7 O8 -173.23(14)
C5 C6 C7 O8 7.4(2)
N1 C6 C7 N9 7.30(19)
C5 C6 C7 N9 -172.09(14)
C15 C10 C11 C12 -0.3(2)
C10 C11 C12 C13 -0.7(2)
C11 C12 C13 C14 1.2(2)
C12 C13 C14 C15 -0.7(2)
C11 C10 C15 C14 0.8(2)
C11 C10 C15 C16 178.37(14)
C13 C14 C15 C10 -0.3(2)
C13 C14 C15 C16 -177.76(14)
C10 C15 C16 O17 -86.34(17)
C14 C15 C16 O17 91.11(16)
C10 C15 C16 C18 149.63(14)
C14 C15 C16 C18 -32.9(2)
O17 C16 C18 O19 2.4(2)
C15 C16 C18 O19 125.16(15)
O17 C16 C18 O20 -179.66(12)
C15 C16 C18 O20 -56.86(18)
C26 N21 C22 C23 0.3(2)
N21 C22 C23 C24 -1.0(3)
C22 C23 C24 C25 0.4(2)
C23 C24 C25 C26 0.7(2)
C22 N21 C26 C25 0.8(2)
C22 N21 C26 C27 -178.78(13)
C24 C25 C26 N21 -1.4(2)
C24 C25 C26 C27 178.26(14)
N21 C26 C27 O28 175.67(14)
C25 C26 C27 O28 -4.0(2)
N21 C26 C27 N29 -3.9(2)
C25 C26 C27 N29 176.49(14)
C35 C30 C31 C32 -0.8(2)
C30 C31 C32 C33 -0.1(2)
C31 C32 C33 C34 0.5(2)
C32 C33 C34 C35 0.0(2)
C33 C34 C35 C30 -0.9(2)
C33 C34 C35 C36 -177.79(14)
C31 C30 C35 C34 1.3(2)
C31 C30 C35 C36 178.23(14)
C34 C35 C36 O37 -128.88(15)
C30 C35 C36 O37 54.23(18)
C34 C35 C36 C38 107.95(15)
C30 C35 C36 C38 -68.94(18)
O37 C36 C38 O39 160.39(15)
C35 C36 C38 O39 -79.39(18)
O37 C36 C38 O40 -22.95(19)
C35 C36 C38 O40 97.27(16)
